data_7247902
loop_
_publ_author_name
'Charpe, Vaibhav Pramod'
'Gupta, Mahima'
'Hwang, Kuo Chu'

_publ_section_title
;
 Visible light-mediated copper catalyzed regioselective diamination of
 terminal alkynes at room temperature: a facile synthesis of substituted
 imidazo[1,2-\a]pyridines
;
_journal_issue 3
_journal_name_full 'Green Chemistry'
_journal_page_first 1329
_journal_page_last 1337
_journal_paper_doi 10.1039/D3GC04062C
_journal_volume 26
_journal_year 2024
_chemical_formula_moiety 'C23 H18 N2'
_chemical_formula_sum 'C23 H18 N2'
_chemical_formula_weight 322.39
_space_group_crystal_system orthorhombic
_space_group_IT_number 19
_space_group_name_Hall 'P 2ac 2ab'
_space_group_name_H-M_alt 'P 21 21 21'
_atom_sites_solution_hydrogens geom
_atom_sites_solution_primary dual
_audit_creation_date 2023-08-31
_audit_creation_method
;
Olex2 1.5
(compiled 2023.08.24 svn.re1ec1418 for OlexSys, GUI svn.r6817)
;
_audit_update_record
;
2023-09-19 deposited with the CCDC.	2023-12-21 downloaded from the CCDC.
;
_cell_angle_alpha 90
_cell_angle_beta 90
_cell_angle_gamma 90
_cell_formula_units_Z 8
_cell_length_a 7.92700(10)
_cell_length_b 11.98670(10)
_cell_length_c 36.2753(4)
_cell_measurement_reflns_used 11504
_cell_measurement_temperature 99.8(5)
_cell_measurement_theta_max 73.9730
_cell_measurement_theta_min 2.4140
_cell_volume 3446.83(6)
_computing_cell_refinement 'CrysAlisPro 1.171.42.96a (Rigaku OD, 2023)'
_computing_data_collection 'CrysAlisPro 1.171.42.96a (Rigaku OD, 2023)'
_computing_data_reduction 'CrysAlisPro 1.171.42.96a (Rigaku OD, 2023)'
_computing_molecular_graphics 'Olex2 1.5 (Dolomanov et al., 2009)'
_computing_publication_material 'Olex2 1.5 (Dolomanov et al., 2009)'
_computing_structure_refinement 'SHELXL 2018/3 (Sheldrick, 2015)'
_computing_structure_solution 'SHELXT 2018/2 (Sheldrick, 2018)'
_diffrn_ambient_environment N~2~
_diffrn_ambient_temperature 99.8(5)
_diffrn_detector 'Hybrid Pixel Array Detector'
_diffrn_detector_area_resol_mean 10.0000
_diffrn_detector_type 'HyPix-Arc 150'
_diffrn_measured_fraction_theta_full 1.000
_diffrn_measured_fraction_theta_max 0.976
_diffrn_measurement_details
;
List of Runs (angles in degrees, time in seconds):

  # Type    Start    End  Width  t~exp~   \w     \q     \k     \f   Frames
#--------------------------------------------------------------------------
  1  \w     26.00  77.00   0.50    0.05    --   56.25-125.00 150.00  102
  2  \w     23.00  63.00   0.50    0.05    --   56.25-125.00 -90.00   80
  3  \w    -72.00 -33.00   0.50    0.05    --  -59.44 -15.00-150.00   78
  4  \w    -65.00 -38.00   0.50    0.05    --  -75.32 111.00  60.00   54
  5  \w    -96.00 -42.00   0.50    0.05    --  -75.32 -15.00  90.00  108
  6  \w     38.00  82.00   0.50    0.05    --   75.94 -95.00  30.00   88
  7  \w     39.00  82.00   0.50    0.05    --   83.87-111.00 -60.00   86
  8  \w     37.00  90.00   0.50    0.05    --   75.94-111.00-180.00  106
  9  \w     53.00  82.00   0.50    0.05    --   75.94 -95.00-120.00   58
 10  \w     35.00  70.00   0.50    0.05    --   75.94 -95.00 -60.00   70
 11  \w     53.00  91.00   0.50    0.05    --   83.87 -95.00 -30.00   76
 12  \w     35.00  62.00   0.50    0.05    --   75.94 -95.00   0.00   54
 13  \w     42.00  86.00   0.50    0.05    --   83.87 -95.00  90.00   88
 14  \w     51.00 130.00   0.50    0.05    --   83.87  15.00  60.00  158
 15  \w     92.00 126.00   0.50    0.05    --   75.94  15.00 150.00   68
 16  \w     40.00  85.00   0.50    0.05    --   75.94  15.00 150.00   90
 17  \w     95.00 120.00   0.50    0.05    --   83.87  15.00 -60.00   50
 18  \w     58.00  84.00   0.50    0.05    --   83.87  15.00 -60.00   52
 19  \w     48.00  82.00   0.50    0.05    --   83.87  15.00-120.00   68
;
_diffrn_measurement_device 'four-circle diffractometer'
_diffrn_measurement_device_type 'XtaLAB Synergy R, DW system, HyPix-Arc 150'
_diffrn_measurement_method '\w scans'
_diffrn_orient_matrix_type 'CrysAlisPro convention (1999,Acta A55,543-557)'
_diffrn_orient_matrix_UB_11 -0.0664419000
_diffrn_orient_matrix_UB_12 -0.1140030000
_diffrn_orient_matrix_UB_13 -0.0131546000
_diffrn_orient_matrix_UB_21 -0.1285551000
_diffrn_orient_matrix_UB_22 -0.0008706000
_diffrn_orient_matrix_UB_23 0.0318627000
_diffrn_orient_matrix_UB_31 -0.1296497000
_diffrn_orient_matrix_UB_32 0.0593099000
_diffrn_orient_matrix_UB_33 -0.0248308000
_diffrn_radiation_monochromator mirror
_diffrn_radiation_probe x-ray
_diffrn_radiation_type 'Cu K\a'
_diffrn_radiation_wavelength 1.54184
_diffrn_reflns_av_R_equivalents 0.0303
_diffrn_reflns_av_unetI/netI 0.0311
_diffrn_reflns_Laue_measured_fraction_full 1.000
_diffrn_reflns_Laue_measured_fraction_max 0.976
_diffrn_reflns_limit_h_max 9
_diffrn_reflns_limit_h_min -9
_diffrn_reflns_limit_k_max 13
_diffrn_reflns_limit_k_min -14
_diffrn_reflns_limit_l_max 40
_diffrn_reflns_limit_l_min -44
_diffrn_reflns_number 21562
_diffrn_reflns_point_group_measured_fraction_full 0.980
_diffrn_reflns_point_group_measured_fraction_max 0.934
_diffrn_reflns_theta_full 67.684
_diffrn_reflns_theta_max 74.769
_diffrn_reflns_theta_min 2.436
_diffrn_source 'Rotating-anode X-ray tube'
_diffrn_source_type 'Rigaku (Cu) X-ray Source'
_exptl_absorpt_coefficient_mu 0.563
_exptl_absorpt_correction_T_max 1.00000
_exptl_absorpt_correction_T_min 0.96654
_exptl_absorpt_correction_type multi-scan
_exptl_absorpt_process_details
;
CrysAlisPro 1.171.42.96a (Rigaku Oxford Diffraction, 2023)
Empirical absorption correction using spherical harmonics,
implemented in SCALE3 ABSPACK scaling algorithm.
;
_exptl_crystal_colour colourless
_exptl_crystal_colour_primary colourless
_exptl_crystal_density_diffrn 1.243
_exptl_crystal_description block
_exptl_crystal_F_000 1360
_exptl_crystal_size_max 0.06
_exptl_crystal_size_mid 0.05
_exptl_crystal_size_min 0.05
_refine_diff_density_max 0.162
_refine_diff_density_min -0.164
_refine_diff_density_rms 0.035
_refine_ls_abs_structure_details
;
 Refined as an inversion twin.
;
_refine_ls_abs_structure_Flack 0.0(5)
_refine_ls_extinction_coef 0.00080(10)
_refine_ls_extinction_expression Fc^*^=kFc[1+0.001xFc^2^\l^3^/sin(2\q)]^-1/4^
_refine_ls_extinction_method 'SHELXL-2018/3 (Sheldrick 2018)'
_refine_ls_goodness_of_fit_ref 1.045
_refine_ls_hydrogen_treatment constr
_refine_ls_matrix_type full
_refine_ls_number_parameters 453
_refine_ls_number_reflns 6582
_refine_ls_number_restraints 0
_refine_ls_restrained_S_all 1.045
_refine_ls_R_factor_all 0.0370
_refine_ls_R_factor_gt 0.0330
_refine_ls_shift/su_max 0.001
_refine_ls_shift/su_mean 0.000
_refine_ls_structure_factor_coef Fsqd
_refine_ls_weighting_details 'w=1/[\s^2^(Fo^2^)+(0.0416P)^2^+0.3139P] where P=(Fo^2^+2Fc^2^)/3'
_refine_ls_weighting_scheme calc
_refine_ls_wR_factor_gt 0.0805
_refine_ls_wR_factor_ref 0.0830
_reflns_Friedel_coverage 0.685
_reflns_Friedel_fraction_full 0.953
_reflns_Friedel_fraction_max 0.879
_reflns_number_gt 6048
_reflns_number_total 6582
_reflns_threshold_expression 'I > 2\s(I)'
_cod_data_source_file d3gc04062c2.cif
_cod_data_source_block 230885lt_auto
_cod_depositor_comments
;
Adding full bibliography for 7247899--7247903.cif.

2024-06-28
Z value and formula fixed to values more according to usual
chemical conventions.                 miguel
;
_cod_original_formula_sum 'C46 H36 N4'
_cod_original_formula_weight 644.79
_cod_original_formula_moiety '2(C23 H18 N2)'
_cod_original_formula_units_Z 4
_cod_database_code 7247902
_shelx_shelxl_version_number 2018/3
_shelx_space_group_comment
;
The symmetry employed for this shelxl refinement is uniquely defined
by the following loop, which should always be used as a source of
symmetry information in preference to the above space-group names.
They are only intended as comments.
;
_shelx_estimated_absorpt_t_max 0.972
_shelx_estimated_absorpt_t_min 0.967
_olex2_refinement_description
;
1. Twinned data refinement
 Scales: 1.0(5)
 -0.0(5)
2. Fixed Uiso
 At 1.2 times of:
  All C(H) groups, All C(H,H) groups
3.a Secondary CH2 refined with riding coordinates:
 C10(H10A,H10B), C19(H19A,H19B), C35(H35A,H35B), C44(H44A,H44B)
3.b Aromatic/amide H refined with riding coordinates:
 C5(H5), C6(H6), C7(H7), C8(H8), C12(H12), C13(H13), C14(H14), C15(H15),
 C16(H16), C21(H21), C22(H22), C23(H23), C24(H24), C25(H25), C28(H28), C29(H29),
  C30(H30), C31(H31), C37(H37), C38(H38), C39(H39), C40(H40), C41(H41),
 C46(H46), C47(H47), C48(H48), C49(H49), C50(H50)
;
_olex2_submission_special_instructions 'No special instructions were received'
_oxdiff_exptl_absorpt_empirical_details
;
Empirical correction (ABSPACK) includes:
- Absorption correction using spherical harmonics
- Frame scaling
;
_oxdiff_exptl_absorpt_empirical_full_max 1.125
_oxdiff_exptl_absorpt_empirical_full_min 0.929

loop_
_space_group_symop_operation_xyz
'x, y, z'
'-x+1/2, -y, z+1/2'
'-x, y+1/2, -z+1/2'
'x+1/2, -y+1/2, -z'

loop_
_atom_site_label
_atom_site_type_symbol
_atom_site_fract_x
_atom_site_fract_y
_atom_site_fract_z
_atom_site_U_iso_or_equiv
_atom_site_adp_type
_atom_site_occupancy
_atom_site_site_symmetry_order
_atom_site_calc_flag
_atom_site_refinement_flags_posn
_atom_site_refinement_flags_adp
_atom_site_refinement_flags_occupancy
_atom_site_disorder_assembly
_atom_site_disorder_group
C1 C 0.6301(2) 0.68698(16) 0.66289(5) 0.0188(4) Uani 1 1 d . . . . .
C2 C 0.6931(2) 0.58478(16) 0.65303(5) 0.0189(4) Uani 1 1 d . . . . .
C4 C 0.6893(2) 0.58118(17) 0.71198(5) 0.0209(4) Uani 1 1 d . . . . .
C5 C 0.6988(3) 0.55861(19) 0.75033(5) 0.0257(5) Uani 1 1 d . . . . .
H5 H 0.740366 0.488924 0.758877 0.031 Uiso 1 1 calc R U . . .
C6 C 0.6476(3) 0.63801(19) 0.77473(5) 0.0289(5) Uani 1 1 d . . . . .
H6 H 0.653290 0.623166 0.800429 0.035 Uiso 1 1 calc R U . . .
C7 C 0.5855(3) 0.74296(18) 0.76231(6) 0.0272(5) Uani 1 1 d . . . . .
H7 H 0.549978 0.797268 0.779730 0.033 Uiso 1 1 calc R U . . .
C8 C 0.5769(2) 0.76575(17) 0.72581(5) 0.0235(4) Uani 1 1 d . . . . .
H8 H 0.536879 0.835977 0.717401 0.028 Uiso 1 1 calc R U . . .
C10 C 0.5711(2) 0.78356(16) 0.64040(5) 0.0192(4) Uani 1 1 d . . . . .
H10A H 0.609344 0.773179 0.614650 0.023 Uiso 1 1 calc R U . . .
H10B H 0.624420 0.852451 0.649935 0.023 Uiso 1 1 calc R U . . .
C11 C 0.3810(2) 0.79877(16) 0.64055(5) 0.0198(4) Uani 1 1 d . . . . .
C12 C 0.3110(2) 0.89675(17) 0.65437(5) 0.0232(4) Uani 1 1 d . . . . .
H12 H 0.382670 0.954879 0.662824 0.028 Uiso 1 1 calc R U . . .
C13 C 0.1370(3) 0.91013(19) 0.65590(5) 0.0284(5) Uani 1 1 d . . . . .
H13 H 0.090278 0.977304 0.665331 0.034 Uiso 1 1 calc R U . . .
C14 C 0.0318(3) 0.82592(19) 0.64372(6) 0.0310(5) Uani 1 1 d . . . . .
H14 H -0.087109 0.834854 0.644983 0.037 Uiso 1 1 calc R U . . .
C15 C 0.1004(3) 0.7282(2) 0.62963(6) 0.0308(5) Uani 1 1 d . . . . .
H15 H 0.028187 0.670279 0.621199 0.037 Uiso 1 1 calc R U . . .
C16 C 0.2747(3) 0.71482(18) 0.62782(5) 0.0245(4) Uani 1 1 d . . . . .
H16 H 0.321095 0.648229 0.617884 0.029 Uiso 1 1 calc R U . . .
C17 C 0.7141(2) 0.54735(16) 0.61575(5) 0.0201(4) Uani 1 1 d . . . . .
C18 C 0.7242(2) 0.51887(17) 0.58425(5) 0.0227(4) Uani 1 1 d . . . . .
C19 C 0.7323(3) 0.48082(18) 0.54590(6) 0.0289(5) Uani 1 1 d . . . . .
H19A H 0.673807 0.408075 0.544044 0.035 Uiso 1 1 calc R U . . .
H19B H 0.852066 0.468502 0.539304 0.035 Uiso 1 1 calc R U . . .
C20 C 0.6551(2) 0.56038(16) 0.51794(5) 0.0220(4) Uani 1 1 d . . . . .
C21 C 0.6746(3) 0.53618(17) 0.48050(5) 0.0261(4) Uani 1 1 d . . . . .
H21 H 0.734011 0.470906 0.473264 0.031 Uiso 1 1 calc R U . . .
C22 C 0.6083(3) 0.60646(18) 0.45378(6) 0.0316(5) Uani 1 1 d . . . . .
H22 H 0.623680 0.589717 0.428405 0.038 Uiso 1 1 calc R U . . .
C23 C 0.5195(3) 0.70112(18) 0.46410(6) 0.0316(5) Uani 1 1 d . . . . .
H23 H 0.474387 0.749503 0.445853 0.038 Uiso 1 1 calc R U . . .
C24 C 0.4969(3) 0.72473(17) 0.50104(6) 0.0290(5) Uani 1 1 d . . . . .
H24 H 0.434503 0.788848 0.508173 0.035 Uiso 1 1 calc R U . . .
C25 C 0.5652(3) 0.65504(16) 0.52789(5) 0.0241(4) Uani 1 1 d . . . . .
H25 H 0.550203 0.672465 0.553227 0.029 Uiso 1 1 calc R U . . .
N3 N 0.73121(19) 0.51878(14) 0.68311(5) 0.0216(3) Uani 1 1 d . . . . .
N9 N 0.62749(19) 0.68496(13) 0.70105(4) 0.0189(3) Uani 1 1 d . . . . .
C26 C 0.8333(2) 0.18569(16) 0.66244(5) 0.0187(4) Uani 1 1 d . . . . .
C28 C 0.9098(2) 0.26220(17) 0.72452(5) 0.0233(4) Uani 1 1 d . . . . .
H28 H 0.947644 0.332551 0.715747 0.028 Uiso 1 1 calc R U . . .
C29 C 0.9142(3) 0.23761(18) 0.76102(5) 0.0284(5) Uani 1 1 d . . . . .
H29 H 0.956694 0.291070 0.777977 0.034 Uiso 1 1 calc R U . . .
C30 C 0.8560(3) 0.13274(19) 0.77416(5) 0.0295(5) Uani 1 1 d . . . . .
H30 H 0.860020 0.116888 0.799804 0.035 Uiso 1 1 calc R U . . .
C31 C 0.7944(3) 0.05462(19) 0.75038(5) 0.0266(5) Uani 1 1 d . . . . .
H31 H 0.755362 -0.015204 0.759356 0.032 Uiso 1 1 calc R U . . .
C32 C 0.7892(2) 0.07858(17) 0.71215(5) 0.0205(4) Uani 1 1 d . . . . .
C34 C 0.7640(2) 0.08404(17) 0.65329(5) 0.0187(4) Uani 1 1 d . . . . .
C35 C 0.8890(2) 0.28222(16) 0.63963(5) 0.0197(4) Uani 1 1 d . . . . .
H35A H 0.834837 0.350955 0.649074 0.024 Uiso 1 1 calc R U . . .
H35B H 0.850466 0.270968 0.613937 0.024 Uiso 1 1 calc R U . . .
C36 C 1.0788(2) 0.29787(16) 0.63977(5) 0.0191(4) Uani 1 1 d . . . . .
C37 C 1.1855(3) 0.21189(18) 0.62883(5) 0.0239(4) Uani 1 1 d . . . . .
H37 H 1.139407 0.142371 0.621311 0.029 Uiso 1 1 calc R U . . .
C38 C 1.3597(3) 0.2273(2) 0.62886(5) 0.0292(5) Uani 1 1 d . . . . .
H38 H 1.432080 0.168610 0.621125 0.035 Uiso 1 1 calc R U . . .
C39 C 1.4273(3) 0.3282(2) 0.64019(6) 0.0326(5) Uani 1 1 d . . . . .
H39 H 1.546085 0.338685 0.640153 0.039 Uiso 1 1 calc R U . . .
C40 C 1.3224(2) 0.41368(19) 0.65153(6) 0.0286(5) Uani 1 1 d . . . . .
H40 H 1.369151 0.482392 0.659650 0.034 Uiso 1 1 calc R U . . .
C41 C 1.1489(2) 0.39905(17) 0.65104(5) 0.0230(4) Uani 1 1 d . . . . .
H41 H 1.077135 0.458439 0.658452 0.028 Uiso 1 1 calc R U . . .
C42 C 0.7244(2) 0.04779(16) 0.61664(5) 0.0201(4) Uani 1 1 d . . . . .
C43 C 0.6892(2) 0.01696(16) 0.58635(5) 0.0226(4) Uani 1 1 d . . . . .
C44 C 0.6404(3) -0.02717(17) 0.55013(5) 0.0285(5) Uani 1 1 d . . . . .
H44A H 0.529771 -0.064812 0.552534 0.034 Uiso 1 1 calc R U . . .
H44B H 0.723909 -0.084210 0.542614 0.034 Uiso 1 1 calc R U . . .
C45 C 0.6279(2) 0.05996(16) 0.51984(5) 0.0234(4) Uani 1 1 d . . . . .
C46 C 0.6942(3) 0.03730(18) 0.48511(6) 0.0288(5) Uani 1 1 d . . . . .
H46 H 0.750825 -0.031328 0.480788 0.035 Uiso 1 1 calc R U . . .
C47 C 0.6782(3) 0.1149(2) 0.45655(6) 0.0328(5) Uani 1 1 d . . . . .
H47 H 0.724814 0.099297 0.432977 0.039 Uiso 1 1 calc R U . . .
C48 C 0.5943(3) 0.21437(19) 0.46265(5) 0.0305(5) Uani 1 1 d . . . . .
H48 H 0.582939 0.267015 0.443237 0.037 Uiso 1 1 calc R U . . .
C49 C 0.5268(3) 0.23731(18) 0.49707(6) 0.0281(5) Uani 1 1 d . . . . .
H49 H 0.468227 0.305316 0.501179 0.034 Uiso 1 1 calc R U . . .
C50 C 0.5450(3) 0.16076(16) 0.52555(5) 0.0247(4) Uani 1 1 d . . . . .
H50 H 0.500248 0.177460 0.549208 0.030 Uiso 1 1 calc R U . . .
N27 N 0.84895(19) 0.18268(13) 0.70044(4) 0.0192(3) Uani 1 1 d . . . . .
N33 N 0.73621(19) 0.01780(14) 0.68388(5) 0.0215(3) Uani 1 1 d . . . . .

loop_
_atom_site_aniso_label
_atom_site_aniso_U_11
_atom_site_aniso_U_22
_atom_site_aniso_U_33
_atom_site_aniso_U_23
_atom_site_aniso_U_13
_atom_site_aniso_U_12
C1 0.0169(9) 0.0193(10) 0.0201(9) -0.0011(7) -0.0010(7) -0.0021(7)
C2 0.0164(9) 0.0204(10) 0.0200(9) 0.0007(8) -0.0010(7) 0.0006(8)
C4 0.0196(9) 0.0201(10) 0.0229(9) -0.0002(8) -0.0007(7) -0.0011(8)
C5 0.0285(11) 0.0244(12) 0.0241(11) 0.0030(8) -0.0026(8) -0.0001(9)
C6 0.0332(12) 0.0327(12) 0.0209(10) 0.0009(9) -0.0005(9) -0.0051(10)
C7 0.0309(11) 0.0256(12) 0.0250(10) -0.0062(8) 0.0026(8) -0.0030(9)
C8 0.0242(10) 0.0205(10) 0.0259(10) -0.0054(8) 0.0008(8) -0.0001(8)
C10 0.0184(9) 0.0165(9) 0.0225(9) 0.0002(8) 0.0001(7) -0.0013(8)
C11 0.0206(9) 0.0197(10) 0.0192(9) 0.0047(8) -0.0003(7) 0.0000(8)
C12 0.0231(10) 0.0219(10) 0.0246(10) 0.0038(8) -0.0002(8) 0.0010(8)
C13 0.0259(10) 0.0311(11) 0.0283(10) 0.0096(9) 0.0042(8) 0.0086(9)
C14 0.0202(10) 0.0399(13) 0.0329(11) 0.0157(10) -0.0001(8) 0.0005(9)
C15 0.0253(11) 0.0370(13) 0.0301(11) 0.0132(10) -0.0089(8) -0.0113(10)
C16 0.0286(10) 0.0204(10) 0.0244(10) 0.0044(8) -0.0039(8) -0.0024(9)
C17 0.0193(9) 0.0166(9) 0.0243(10) 0.0012(8) -0.0011(7) 0.0001(7)
C18 0.0247(10) 0.0192(10) 0.0241(10) 0.0019(8) -0.0010(8) 0.0023(8)
C19 0.0374(12) 0.0236(11) 0.0256(10) -0.0015(9) -0.0004(9) 0.0070(9)
C20 0.0202(9) 0.0228(10) 0.0230(9) -0.0001(8) -0.0007(7) -0.0020(8)
C21 0.0275(11) 0.0261(11) 0.0247(10) -0.0037(8) 0.0005(8) 0.0015(9)
C22 0.0380(12) 0.0357(12) 0.0210(10) -0.0007(9) -0.0006(9) 0.0012(10)
C23 0.0374(12) 0.0303(11) 0.0271(10) 0.0034(9) -0.0057(9) 0.0022(10)
C24 0.0317(11) 0.0236(10) 0.0317(11) -0.0028(9) -0.0058(9) 0.0029(9)
C25 0.0255(10) 0.0244(10) 0.0224(9) -0.0038(8) -0.0014(8) 0.0003(8)
N3 0.0225(8) 0.0201(8) 0.0220(8) 0.0004(7) -0.0016(6) 0.0004(7)
N9 0.0182(7) 0.0185(8) 0.0198(7) -0.0013(6) -0.0012(6) -0.0009(6)
C26 0.0166(9) 0.0200(10) 0.0195(9) -0.0002(8) 0.0003(7) 0.0022(8)
C28 0.0227(10) 0.0217(10) 0.0257(10) -0.0044(8) 0.0003(8) -0.0006(8)
C29 0.0313(11) 0.0303(12) 0.0235(10) -0.0072(9) -0.0008(8) 0.0031(9)
C30 0.0349(12) 0.0335(12) 0.0200(10) 0.0002(9) 0.0012(9) 0.0038(10)
C31 0.0297(11) 0.0284(12) 0.0217(10) 0.0028(8) 0.0023(8) 0.0016(9)
C32 0.0198(9) 0.0190(10) 0.0226(9) 0.0011(8) 0.0030(7) -0.0002(8)
C34 0.0166(9) 0.0186(10) 0.0210(9) -0.0002(8) 0.0004(7) 0.0010(7)
C35 0.0182(9) 0.0185(9) 0.0224(9) 0.0021(8) -0.0015(7) 0.0003(8)
C36 0.0193(9) 0.0205(10) 0.0174(8) 0.0036(7) -0.0001(7) 0.0000(8)
C37 0.0289(11) 0.0233(10) 0.0194(9) 0.0048(8) 0.0024(8) 0.0030(9)
C38 0.0251(10) 0.0351(12) 0.0273(10) 0.0099(9) 0.0058(8) 0.0117(10)
C39 0.0199(10) 0.0437(14) 0.0343(11) 0.0145(10) 0.0000(9) -0.0011(10)
C40 0.0238(10) 0.0294(11) 0.0326(11) 0.0082(9) -0.0037(9) -0.0074(9)
C41 0.0208(9) 0.0212(10) 0.0268(10) 0.0035(8) -0.0010(8) -0.0016(8)
C42 0.0206(9) 0.0165(9) 0.0233(10) 0.0013(8) -0.0005(7) -0.0001(8)
C43 0.0258(10) 0.0162(9) 0.0256(10) 0.0005(8) -0.0016(8) 0.0004(8)
C44 0.0371(12) 0.0218(10) 0.0265(10) -0.0026(9) -0.0086(9) -0.0002(9)
C45 0.0244(10) 0.0238(10) 0.0218(9) -0.0023(8) -0.0036(8) -0.0024(8)
C46 0.0262(10) 0.0303(11) 0.0299(11) -0.0056(9) -0.0004(9) 0.0020(9)
C47 0.0326(12) 0.0434(13) 0.0224(10) -0.0041(9) 0.0029(9) -0.0050(10)
C48 0.0349(12) 0.0344(12) 0.0223(10) 0.0061(9) -0.0013(8) -0.0068(10)
C49 0.0303(11) 0.0252(11) 0.0288(10) 0.0023(9) -0.0039(8) -0.0015(9)
C50 0.0280(11) 0.0243(10) 0.0219(9) -0.0009(8) 0.0000(8) -0.0015(8)
N27 0.0188(8) 0.0195(8) 0.0192(7) -0.0013(6) 0.0004(6) 0.0018(7)
N33 0.0239(8) 0.0193(8) 0.0213(8) 0.0011(7) 0.0007(6) -0.0013(7)

loop_
_atom_type_symbol
_atom_type_description
_atom_type_scat_dispersion_real
_atom_type_scat_dispersion_imag
_atom_type_scat_source
C C 0.0181 0.0091 'International Tables Vol C Tables 4.2.6.8 and 6.1.1.4'
H H 0.0000 0.0000 'International Tables Vol C Tables 4.2.6.8 and 6.1.1.4'
N N 0.0311 0.0180 'International Tables Vol C Tables 4.2.6.8 and 6.1.1.4'

loop_
_geom_angle_atom_site_label_1
_geom_angle_atom_site_label_2
_geom_angle_atom_site_label_3
_geom_angle
_geom_angle_site_symmetry_1
_geom_angle_site_symmetry_3
_geom_angle_publ_flag
C2 C1 C10 131.71(17) . . ?
C2 C1 N9 104.52(16) . . ?
N9 C1 C10 123.76(17) . . ?
C1 C2 C17 124.60(17) . . ?
C1 C2 N3 112.67(16) . . ?
N3 C2 C17 122.71(18) . . ?
N3 C4 C5 130.68(19) . . ?
N3 C4 N9 111.44(16) . . ?
N9 C4 C5 117.88(17) . . ?
C4 C5 H5 120.4 . . ?
C6 C5 C4 119.2(2) . . ?
C6 C5 H5 120.4 . . ?
C5 C6 H6 119.5 . . ?
C5 C6 C7 120.98(19) . . ?
C7 C6 H6 119.5 . . ?
C6 C7 H7 119.8 . . ?
C8 C7 C6 120.35(19) . . ?
C8 C7 H7 119.8 . . ?
C7 C8 H8 120.6 . . ?
C7 C8 N9 118.71(19) . . ?
N9 C8 H8 120.6 . . ?
C1 C10 H10A 108.8 . . ?
C1 C10 H10B 108.8 . . ?
C1 C10 C11 113.75(16) . . ?
H10A C10 H10B 107.7 . . ?
C11 C10 H10A 108.8 . . ?
C11 C10 H10B 108.8 . . ?
C12 C11 C10 119.90(18) . . ?
C16 C11 C10 120.90(18) . . ?
C16 C11 C12 119.18(18) . . ?
C11 C12 H12 119.7 . . ?
C13 C12 C11 120.5(2) . . ?
C13 C12 H12 119.7 . . ?
C12 C13 H13 119.9 . . ?
C14 C13 C12 120.1(2) . . ?
C14 C13 H13 119.9 . . ?
C13 C14 H14 120.1 . . ?
C13 C14 C15 119.86(19) . . ?
C15 C14 H14 120.1 . . ?
C14 C15 H15 119.9 . . ?
C14 C15 C16 120.2(2) . . ?
C16 C15 H15 119.9 . . ?
C11 C16 C15 120.2(2) . . ?
C11 C16 H16 119.9 . . ?
C15 C16 H16 119.9 . . ?
C18 C17 C2 176.7(2) . . ?
C17 C18 C19 178.0(2) . . ?
C18 C19 H19A 108.6 . . ?
C18 C19 H19B 108.6 . . ?
C18 C19 C20 114.86(17) . . ?
H19A C19 H19B 107.5 . . ?
C20 C19 H19A 108.6 . . ?
C20 C19 H19B 108.6 . . ?
C21 C20 C19 118.25(17) . . ?
C25 C20 C19 123.08(17) . . ?
C25 C20 C21 118.66(18) . . ?
C20 C21 H21 119.6 . . ?
C22 C21 C20 120.71(19) . . ?
C22 C21 H21 119.6 . . ?
C21 C22 H22 120.0 . . ?
C23 C22 C21 120.03(19) . . ?
C23 C22 H22 120.0 . . ?
C22 C23 H23 120.2 . . ?
C24 C23 C22 119.7(2) . . ?
C24 C23 H23 120.2 . . ?
C23 C24 H24 119.8 . . ?
C23 C24 C25 120.3(2) . . ?
C25 C24 H24 119.8 . . ?
C20 C25 C24 120.54(18) . . ?
C20 C25 H25 119.7 . . ?
C24 C25 H25 119.7 . . ?
C4 N3 C2 104.22(16) . . ?
C1 N9 C4 107.14(15) . . ?
C8 N9 C1 129.99(17) . . ?
C8 N9 C4 122.86(16) . . ?
C34 C26 C35 132.19(17) . . ?
C34 C26 N27 104.64(16) . . ?
N27 C26 C35 123.15(17) . . ?
C29 C28 H28 120.8 . . ?
C29 C28 N27 118.47(19) . . ?
N27 C28 H28 120.8 . . ?
C28 C29 H29 119.6 . . ?
C28 C29 C30 120.7(2) . . ?
C30 C29 H29 119.6 . . ?
C29 C30 H30 119.6 . . ?
C31 C30 C29 120.75(19) . . ?
C31 C30 H30 119.6 . . ?
C30 C31 H31 120.3 . . ?
C30 C31 C32 119.4(2) . . ?
C32 C31 H31 120.3 . . ?
N27 C32 C31 117.89(18) . . ?
N33 C32 C31 130.91(19) . . ?
N33 C32 N27 111.21(16) . . ?
C26 C34 C42 125.40(18) . . ?
C26 C34 N33 112.23(16) . . ?
N33 C34 C42 122.38(18) . . ?
C26 C35 H35A 109.0 . . ?
C26 C35 H35B 109.0 . . ?
C26 C35 C36 112.85(16) . . ?
H35A C35 H35B 107.8 . . ?
C36 C35 H35A 109.0 . . ?
C36 C35 H35B 109.0 . . ?
C37 C36 C35 120.73(18) . . ?
C37 C36 C41 119.02(18) . . ?
C41 C36 C35 120.25(17) . . ?
C36 C37 H37 119.8 . . ?
C36 C37 C38 120.3(2) . . ?
C38 C37 H37 119.8 . . ?
C37 C38 H38 120.0 . . ?
C39 C38 C37 119.9(2) . . ?
C39 C38 H38 120.0 . . ?
C38 C39 H39 119.9 . . ?
C40 C39 C38 120.19(19) . . ?
C40 C39 H39 119.9 . . ?
C39 C40 H40 120.0 . . ?
C39 C40 C41 119.9(2) . . ?
C41 C40 H40 120.0 . . ?
C36 C41 H41 119.7 . . ?
C40 C41 C36 120.6(2) . . ?
C40 C41 H41 119.7 . . ?
C43 C42 C34 179.0(2) . . ?
C42 C43 C44 176.3(2) . . ?
C43 C44 H44A 108.6 . . ?
C43 C44 H44B 108.6 . . ?
C43 C44 C45 114.63(17) . . ?
H44A C44 H44B 107.6 . . ?
C45 C44 H44A 108.6 . . ?
C45 C44 H44B 108.6 . . ?
C46 C45 C44 119.73(18) . . ?
C50 C45 C44 121.36(17) . . ?
C50 C45 C46 118.86(18) . . ?
C45 C46 H46 119.8 . . ?
C45 C46 C47 120.4(2) . . ?
C47 C46 H46 119.8 . . ?
C46 C47 H47 120.1 . . ?
C48 C47 C46 119.90(19) . . ?
C48 C47 H47 120.1 . . ?
C47 C48 H48 120.0 . . ?
C47 C48 C49 120.1(2) . . ?
C49 C48 H48 120.0 . . ?
C48 C49 H49 120.0 . . ?
C48 C49 C50 119.9(2) . . ?
C50 C49 H49 120.0 . . ?
C45 C50 H50 119.6 . . ?
C49 C50 C45 120.80(18) . . ?
C49 C50 H50 119.6 . . ?
C26 N27 C32 107.16(15) . . ?
C28 N27 C26 130.06(17) . . ?
C28 N27 C32 122.78(16) . . ?
C32 N33 C34 104.76(16) . . ?

loop_
_geom_bond_atom_site_label_1
_geom_bond_atom_site_label_2
_geom_bond_distance
_geom_bond_site_symmetry_2
_geom_bond_publ_flag
C1 C2 1.371(3) . ?
C1 C10 1.491(3) . ?
C1 N9 1.385(2) . ?
C2 C17 1.434(3) . ?
C2 N3 1.381(2) . ?
C4 C5 1.419(3) . ?
C4 N3 1.329(2) . ?
C4 N9 1.395(2) . ?
C5 H5 0.9500 . ?
C5 C6 1.362(3) . ?
C6 H6 0.9500 . ?
C6 C7 1.424(3) . ?
C7 H7 0.9500 . ?
C7 C8 1.354(3) . ?
C8 H8 0.9500 . ?
C8 N9 1.380(2) . ?
C10 H10A 0.9900 . ?
C10 H10B 0.9900 . ?
C10 C11 1.518(3) . ?
C11 C12 1.393(3) . ?
C11 C16 1.392(3) . ?
C12 H12 0.9500 . ?
C12 C13 1.390(3) . ?
C13 H13 0.9500 . ?
C13 C14 1.382(3) . ?
C14 H14 0.9500 . ?
C14 C15 1.389(3) . ?
C15 H15 0.9500 . ?
C15 C16 1.392(3) . ?
C16 H16 0.9500 . ?
C17 C18 1.195(3) . ?
C18 C19 1.465(3) . ?
C19 H19A 0.9900 . ?
C19 H19B 0.9900 . ?
C19 C20 1.521(3) . ?
C20 C21 1.397(3) . ?
C20 C25 1.387(3) . ?
C21 H21 0.9500 . ?
C21 C22 1.388(3) . ?
C22 H22 0.9500 . ?
C22 C23 1.387(3) . ?
C23 H23 0.9500 . ?
C23 C24 1.381(3) . ?
C24 H24 0.9500 . ?
C24 C25 1.393(3) . ?
C25 H25 0.9500 . ?
C26 C34 1.377(3) . ?
C26 C35 1.489(3) . ?
C26 N27 1.384(2) . ?
C28 H28 0.9500 . ?
C28 C29 1.357(3) . ?
C28 N27 1.380(2) . ?
C29 H29 0.9500 . ?
C29 C30 1.421(3) . ?
C30 H30 0.9500 . ?
C30 C31 1.364(3) . ?
C31 H31 0.9500 . ?
C31 C32 1.417(3) . ?
C32 N27 1.401(2) . ?
C32 N33 1.326(3) . ?
C34 C42 1.433(3) . ?
C34 N33 1.382(2) . ?
C35 H35A 0.9900 . ?
C35 H35B 0.9900 . ?
C35 C36 1.516(3) . ?
C36 C37 1.391(3) . ?
C36 C41 1.395(3) . ?
C37 H37 0.9500 . ?
C37 C38 1.393(3) . ?
C38 H38 0.9500 . ?
C38 C39 1.385(3) . ?
C39 H39 0.9500 . ?
C39 C40 1.382(3) . ?
C40 H40 0.9500 . ?
C40 C41 1.387(3) . ?
C41 H41 0.9500 . ?
C42 C43 1.192(3) . ?
C43 C44 1.468(3) . ?
C44 H44A 0.9900 . ?
C44 H44B 0.9900 . ?
C44 C45 1.519(3) . ?
C45 C46 1.392(3) . ?
C45 C50 1.391(3) . ?
C46 H46 0.9500 . ?
C46 C47 1.398(3) . ?
C47 H47 0.9500 . ?
C47 C48 1.383(3) . ?
C48 H48 0.9500 . ?
C48 C49 1.386(3) . ?
C49 H49 0.9500 . ?
C49 C50 1.389(3) . ?
C50 H50 0.9500 . ?

loop_
_geom_torsion_atom_site_label_1
_geom_torsion_atom_site_label_2
_geom_torsion_atom_site_label_3
_geom_torsion_atom_site_label_4
_geom_torsion
_geom_torsion_site_symmetry_1
_geom_torsion_site_symmetry_2
_geom_torsion_site_symmetry_3
_geom_torsion_site_symmetry_4
_geom_torsion_publ_flag
C1 C2 N3 C4 0.6(2) . . . . ?
C1 C10 C11 C12 118.78(19) . . . . ?
C1 C10 C11 C16 -59.7(2) . . . . ?
C2 C1 C10 C11 107.2(2) . . . . ?
C2 C1 N9 C4 0.0(2) . . . . ?
C2 C1 N9 C8 179.62(18) . . . . ?
C4 C5 C6 C7 -0.2(3) . . . . ?
C5 C4 N3 C2 179.7(2) . . . . ?
C5 C4 N9 C1 -179.88(17) . . . . ?
C5 C4 N9 C8 0.4(3) . . . . ?
C5 C6 C7 C8 -0.2(3) . . . . ?
C6 C7 C8 N9 0.7(3) . . . . ?
C7 C8 N9 C1 179.53(19) . . . . ?
C7 C8 N9 C4 -0.9(3) . . . . ?
C10 C1 C2 C17 -1.0(3) . . . . ?
C10 C1 C2 N3 -179.34(18) . . . . ?
C10 C1 N9 C4 179.07(16) . . . . ?
C10 C1 N9 C8 -1.3(3) . . . . ?
C10 C11 C12 C13 -177.67(17) . . . . ?
C10 C11 C16 C15 177.21(18) . . . . ?
C11 C12 C13 C14 0.1(3) . . . . ?
C12 C11 C16 C15 -1.2(3) . . . . ?
C12 C13 C14 C15 -0.6(3) . . . . ?
C13 C14 C15 C16 0.1(3) . . . . ?
C14 C15 C16 C11 0.8(3) . . . . ?
C16 C11 C12 C13 0.8(3) . . . . ?
C17 C2 N3 C4 -177.83(18) . . . . ?
C18 C19 C20 C21 172.92(19) . . . . ?
C18 C19 C20 C25 -7.6(3) . . . . ?
C19 C20 C21 C22 -179.34(19) . . . . ?
C19 C20 C25 C24 -179.83(19) . . . . ?
C20 C21 C22 C23 -0.9(3) . . . . ?
C21 C20 C25 C24 -0.4(3) . . . . ?
C21 C22 C23 C24 -0.3(3) . . . . ?
C22 C23 C24 C25 1.1(3) . . . . ?
C23 C24 C25 C20 -0.8(3) . . . . ?
C25 C20 C21 C22 1.2(3) . . . . ?
N3 C4 C5 C6 179.8(2) . . . . ?
N3 C4 N9 C1 0.4(2) . . . . ?
N3 C4 N9 C8 -179.28(17) . . . . ?
N9 C1 C2 C17 178.03(17) . . . . ?
N9 C1 C2 N3 -0.3(2) . . . . ?
N9 C1 C10 C11 -71.6(2) . . . . ?
N9 C4 C5 C6 0.1(3) . . . . ?
N9 C4 N3 C2 -0.6(2) . . . . ?
C26 C34 N33 C32 -0.3(2) . . . . ?
C26 C35 C36 C37 56.7(2) . . . . ?
C26 C35 C36 C41 -123.11(19) . . . . ?
C28 C29 C30 C31 0.0(3) . . . . ?
C29 C28 N27 C26 -178.97(19) . . . . ?
C29 C28 N27 C32 1.1(3) . . . . ?
C29 C30 C31 C32 0.2(3) . . . . ?
C30 C31 C32 N27 0.2(3) . . . . ?
C30 C31 C32 N33 180.0(2) . . . . ?
C31 C32 N27 C26 179.17(17) . . . . ?
C31 C32 N27 C28 -0.9(3) . . . . ?
C31 C32 N33 C34 -179.2(2) . . . . ?
C34 C26 C35 C36 -111.0(2) . . . . ?
C34 C26 N27 C28 -179.52(18) . . . . ?
C34 C26 N27 C32 0.44(19) . . . . ?
C35 C26 C34 C42 -1.5(3) . . . . ?
C35 C26 C34 N33 178.17(18) . . . . ?
C35 C26 N27 C28 2.0(3) . . . . ?
C35 C26 N27 C32 -178.05(17) . . . . ?
C35 C36 C37 C38 179.64(17) . . . . ?
C35 C36 C41 C40 179.48(18) . . . . ?
C36 C37 C38 C39 0.7(3) . . . . ?
C37 C36 C41 C40 -0.3(3) . . . . ?
C37 C38 C39 C40 0.1(3) . . . . ?
C38 C39 C40 C41 -1.0(3) . . . . ?
C39 C40 C41 C36 1.1(3) . . . . ?
C41 C36 C37 C38 -0.6(3) . . . . ?
C42 C34 N33 C32 179.44(17) . . . . ?
C43 C44 C45 C46 136.6(2) . . . . ?
C43 C44 C45 C50 -46.1(3) . . . . ?
C44 C45 C46 C47 177.59(19) . . . . ?
C44 C45 C50 C49 -176.64(18) . . . . ?
C45 C46 C47 C48 -0.7(3) . . . . ?
C46 C45 C50 C49 0.7(3) . . . . ?
C46 C47 C48 C49 0.2(3) . . . . ?
C47 C48 C49 C50 0.6(3) . . . . ?
C48 C49 C50 C45 -1.1(3) . . . . ?
C50 C45 C46 C47 0.2(3) . . . . ?
N27 C26 C34 C42 -179.81(17) . . . . ?
N27 C26 C34 N33 -0.1(2) . . . . ?
N27 C26 C35 C36 67.0(2) . . . . ?
N27 C28 C29 C30 -0.6(3) . . . . ?
N27 C32 N33 C34 0.5(2) . . . . ?
N33 C32 N27 C26 -0.6(2) . . . . ?
N33 C32 N27 C28 179.33(17) . . . . ?

loop_
_twin_individual_id
_twin_individual_mass_fraction_refined
1 1.0(5)
2 -0.0(5)
